data_7001020
loop_
_publ_author_name
'Perochon, Romain'
'Piekara-Sady, Lydia'
'Jurga, Witold'
'Cl\'erac, Rodolphe'
'Fourmigu\'e, Marc'

_publ_section_title
;
 Amphiphilic paramagnetic neutral gold dithiolene complexes
;
_journal_issue 16
_journal_name_full 'Dalton Transactions'
_journal_page_first 3052
_journal_page_last 3061
_journal_paper_doi 10.1039/b820819k
_journal_year 2009
_chemical_compound_source 'synthesis as described'
_chemical_formula_moiety 'C44 H52 Ni1 O4 S4'
_chemical_formula_sum 'C44 H52 Ni O4 S4'
_chemical_formula_weight 831.81
_chemical_name_common bis(1,2-di(4-n-butyloxyphenyl)ethane-1,2-dithiolene)nickel
_chemical_name_systematic
;
?
;
_space_group_IT_number 2
_symmetry_cell_setting triclinic
_symmetry_Int_Tables_number 2
_symmetry_space_group_name_Hall '-P 1'
_symmetry_space_group_name_H-M 'P -1'
_atom_sites_solution_hydrogens geom
_atom_sites_solution_primary direct
_atom_sites_solution_secondary difmap
_audit_creation_date 2009-01-16T15:11:19-00:00
_audit_creation_method 'WinGX routine CIF_UPDATE'
_cell_angle_alpha 106.023(9)
_cell_angle_beta 99.822(9)
_cell_angle_gamma 107.817(8)
_cell_formula_units_Z 2
_cell_length_a 9.2955(16)
_cell_length_b 13.891(3)
_cell_length_c 18.494(3)
_cell_measurement_reflns_used 5778
_cell_measurement_temperature 100(2)
_cell_measurement_theta_max 26.61
_cell_measurement_theta_min 2.35
_cell_measurement_wavelength 0.71073
_cell_volume 2098.6(7)
_computing_cell_refinement 'Bruker SMART, 2006'
_computing_data_collection 'Bruker SMART, 2006'
_computing_data_reduction 'Bruker SAINT, 2006'
_computing_molecular_graphics 'Ortep-3 for Windows (Farrugia, 1997)'
_computing_publication_material 'WinGX publication routines (Farrugia, 1999)'
_computing_structure_refinement 'SHELXL-97 (Sheldrick, 1997)'
_computing_structure_solution 'SHELXS-86 (Sheldrick, 1986)'
_diffrn_ambient_temperature 100(2)
_diffrn_detector 'CCD plate'
_diffrn_measured_fraction_theta_full 0.983
_diffrn_measured_fraction_theta_max 0.983
_diffrn_measurement_device_type 'APEXII, Bruker-AXS'
_diffrn_measurement_method 'CCD rotation images, thick slices'
_diffrn_orient_matrix_type 'by SAINT Bruker-AXS'
_diffrn_orient_matrix_UB_11 0.180354E-1
_diffrn_orient_matrix_UB_12 -0.634834E-1
_diffrn_orient_matrix_UB_13 -0.325483E-1
_diffrn_orient_matrix_UB_21 -0.257E-3
_diffrn_orient_matrix_UB_22 -0.294301E-1
_diffrn_orient_matrix_UB_23 0.436195E-1
_diffrn_orient_matrix_UB_31 -0.116271
_diffrn_orient_matrix_UB_32 -0.402336E-1
_diffrn_orient_matrix_UB_33 -0.216683E-1
_diffrn_radiation_monochromator graphite
_diffrn_radiation_probe x-ray
_diffrn_radiation_type MoK\a
_diffrn_radiation_wavelength 0.71073
_diffrn_reflns_av_R_equivalents 0.0651
_diffrn_reflns_av_unetI/netI 0.0837
_diffrn_reflns_limit_h_max 12
_diffrn_reflns_limit_h_min -12
_diffrn_reflns_limit_k_max 17
_diffrn_reflns_limit_k_min -17
_diffrn_reflns_limit_l_max 23
_diffrn_reflns_limit_l_min -23
_diffrn_reflns_number 32423
_diffrn_reflns_theta_full 27.54
_diffrn_reflns_theta_max 27.54
_diffrn_reflns_theta_min 2.4
_diffrn_source 'Enraf Nonius FR590'
_exptl_absorpt_coefficient_mu 0.702
_exptl_absorpt_correction_T_max 1.0
_exptl_absorpt_correction_T_min 0.812011
_exptl_absorpt_correction_type multi-scan
_exptl_absorpt_process_details
;
[Sheldrick, G.M. (2002). SADABS Bruker AXS Inc., Madison, Wisconsin, USA]
;
_exptl_crystal_colour black
_exptl_crystal_density_diffrn 1.316
_exptl_crystal_density_method 'not measured'
_exptl_crystal_description prism
_exptl_crystal_F_000 880
_exptl_crystal_size_max 0.60
_exptl_crystal_size_mid 0.05
_exptl_crystal_size_min 0.04
_refine_diff_density_max 0.462
_refine_diff_density_min -0.508
_refine_diff_density_rms 0.075
_refine_ls_extinction_method none
_refine_ls_goodness_of_fit_ref 1.077
_refine_ls_hydrogen_treatment constr
_refine_ls_matrix_type full
_refine_ls_number_parameters 556
_refine_ls_number_reflns 9508
_refine_ls_number_restraints 0
_refine_ls_restrained_S_all 1.077
_refine_ls_R_factor_all 0.0997
_refine_ls_R_factor_gt 0.0638
_refine_ls_shift/su_max 0.005
_refine_ls_shift/su_mean 0.003
_refine_ls_structure_factor_coef Fsqd
_refine_ls_weighting_details 'calc w=1/[\s^2^(Fo^2^)+(0.0238P)^2^+1.8404P] where P=(Fo^2^+2Fc^2^)/3'
_refine_ls_weighting_scheme calc
_refine_ls_wR_factor_gt 0.0987
_refine_ls_wR_factor_ref 0.1094
_reflns_number_gt 6871
_reflns_number_total 9508
_reflns_threshold_expression >2sigma(I)
_cod_data_source_file b820819k.txt
_cod_data_source_block nioc4
_cod_database_code 7001020

loop_
_symmetry_equiv_pos_as_xyz
'x, y, z'
'-x, -y, -z'

loop_
_atom_site_label
_atom_site_type_symbol
_atom_site_fract_x
_atom_site_fract_y
_atom_site_fract_z
_atom_site_U_iso_or_equiv
_atom_site_adp_type
_atom_site_occupancy
_atom_site_symmetry_multiplicity
_atom_site_calc_flag
_atom_site_refinement_flags
_atom_site_disorder_assembly
_atom_site_disorder_group
Ni1 Ni 0.77475(4) 0.44539(3) 0.05329(2) 0.01821(11) Uani 1 1 d . . .
S1 S 0.92207(8) 0.60204(6) 0.06170(4) 0.01734(17) Uani 1 1 d . . .
S2 S 0.91773(8) 0.46219(6) 0.16299(5) 0.02366(19) Uani 1 1 d . B .
S3 S 0.63550(8) 0.42777(6) -0.05744(5) 0.02033(18) Uani 1 1 d . . .
S4 S 0.61389(8) 0.29546(6) 0.05072(5) 0.02054(18) Uani 1 1 d . . .
O1 O 1.4547(2) 1.09619(16) 0.25480(12) 0.0264(5) Uani 1 1 d . . .
O4 O -0.0606(2) -0.13212(15) -0.09941(12) 0.0211(5) Uani 1 1 d . . .
C1 C 1.0586(3) 0.6554(2) 0.15149(17) 0.0170(6) Uani 1 1 d . B .
C2 C 1.1618(3) 0.7710(2) 0.17633(17) 0.0165(6) Uani 1 1 d . . .
C3 C 1.2419(3) 0.8098(2) 0.12678(17) 0.0178(6) Uani 1 1 d . A .
H3 H 1.2289 0.763 0.0771 0.021 Uiso 1 1 calc R . .
C4 C 1.3415(3) 0.9182(2) 0.15079(17) 0.0194(7) Uani 1 1 d . . .
H4 H 1.3951 0.943 0.1174 0.023 Uiso 1 1 calc R A .
C5 C 1.3602(3) 0.9889(2) 0.22504(17) 0.0181(7) Uani 1 1 d . A .
C6 C 1.2774(3) 0.9512(3) 0.27401(18) 0.0221(7) Uani 1 1 d . . .
H6 H 1.2876 0.9985 0.323 0.027 Uiso 1 1 calc R A .
C7 C 1.1801(3) 0.8438(2) 0.25043(17) 0.0208(7) Uani 1 1 d . A .
H7 H 1.1263 0.8195 0.2839 0.025 Uiso 1 1 calc R . .
C8A C 1.5719(13) 1.1346(12) 0.2099(9) 0.026(2) Uani 0.517(10) 1 d P A 1
H8A1 H 1.6308 1.0879 0.1999 0.031 Uiso 0.517(10) 1 calc PR A 1
H8A2 H 1.5166 1.1337 0.1601 0.031 Uiso 0.517(10) 1 calc PR A 1
C9A C 1.6825(12) 1.2494(6) 0.2612(5) 0.035(2) Uani 0.517(10) 1 d P A 1
H9A1 H 1.7623 1.2746 0.2359 0.042 Uiso 0.517(10) 1 calc PR A 1
H9A2 H 1.6231 1.2962 0.2655 0.042 Uiso 0.517(10) 1 calc PR A 1
C10A C 1.7628(12) 1.2588(9) 0.3427(7) 0.043(3) Uani 0.517(10) 1 d P A 1
H10A H 1.8072 1.2034 0.3383 0.051 Uiso 0.517(10) 1 calc PR A 1
H10B H 1.6843 1.2451 0.3709 0.051 Uiso 0.517(10) 1 calc PR A 1
C11A C 1.8948(12) 1.3700(7) 0.3908(5) 0.062(3) Uani 0.517(10) 1 d P A 1
H11A H 1.978 1.3813 0.3659 0.093 Uiso 0.517(10) 1 calc PR A 1
H11B H 1.9352 1.3719 0.4428 0.093 Uiso 0.517(10) 1 calc PR A 1
H11C H 1.8531 1.4258 0.3936 0.093 Uiso 0.517(10) 1 calc PR A 1
C8B C 1.5204(14) 1.1445(12) 0.2086(9) 0.026(3) Uani 0.483(10) 1 d P A 2
H8B1 H 1.4405 1.1335 0.1626 0.031 Uiso 0.483(10) 1 calc PR A 2
H8B2 H 1.5962 1.1151 0.1916 0.031 Uiso 0.483(10) 1 calc PR A 2
C9B C 1.6009(12) 1.2629(7) 0.2565(5) 0.032(2) Uani 0.483(10) 1 d P A 2
H9B1 H 1.6367 1.3009 0.2222 0.039 Uiso 0.483(10) 1 calc PR A 2
H9B2 H 1.5235 1.2885 0.2754 0.039 Uiso 0.483(10) 1 calc PR A 2
C10B C 1.7383(14) 1.2935(10) 0.3254(9) 0.054(3) Uani 0.483(10) 1 d P A 2
H10C H 1.8281 1.2888 0.3066 0.065 Uiso 0.483(10) 1 calc PR A 2
H10D H 1.713 1.242 0.352 0.065 Uiso 0.483(10) 1 calc PR A 2
C11B C 1.7837(12) 1.4082(8) 0.3844(5) 0.058(4) Uani 0.483(10) 1 d P A 2
H11D H 1.8151 1.46 0.3593 0.087 Uiso 0.483(10) 1 calc PR A 2
H11E H 1.8694 1.4222 0.428 0.087 Uiso 0.483(10) 1 calc PR A 2
H11F H 1.6949 1.4138 0.4027 0.087 Uiso 0.483(10) 1 calc PR A 2
C12 C 1.0624(3) 0.5895(2) 0.19706(17) 0.0193(7) Uani 1 1 d . . .
C13A C 1.1873(4) 0.6201(3) 0.27411(18) 0.034(8) Uiso 0.496(4) 1 d PG B 3
C14A C 1.1546(3) 0.5758(3) 0.3310(2) 0.023(3) Uani 0.496(4) 1 d PG B 3
H14A H 1.053 0.5297 0.3245 0.027 Uiso 0.496(4) 1 calc PR B 3
C15A C 1.2737(3) 0.6003(3) 0.39764(18) 0.033(2) Uiso 0.496(4) 1 d PG B 3
H15A H 1.2518 0.5707 0.4357 0.039 Uiso 0.496(4) 1 calc PR B 3
C16A C 1.4256(3) 0.6692(2) 0.40734(14) 0.029(2) Uani 0.496(4) 1 d PG B 3
C17A C 1.4583(4) 0.7135(3) 0.35042(18) 0.023(2) Uani 0.496(4) 1 d PG B 3
H17A H 1.5599 0.7596 0.3569 0.027 Uiso 0.496(4) 1 calc PR B 3
C18A C 1.3391(4) 0.6890(4) 0.28381(19) 0.024(3) Uiso 0.496(4) 1 d PG B 3
H18A H 1.361 0.7186 0.2457 0.029 Uiso 0.496(4) 1 calc PR B 3
O2A O 1.5596(3) 0.6933(2) 0.46941(14) 0.0280(13) Uani 0.496(4) 1 d PG B 3
C19A C 1.5435(3) 0.6354(2) 0.52283(17) 0.0335(19) Uani 0.496(4) 1 d PG B 3
H19A H 1.5038 0.5583 0.4945 0.04 Uiso 0.496(4) 1 calc PR B 3
H19B H 1.4707 0.6512 0.5518 0.04 Uiso 0.496(4) 1 calc PR B 3
C20A C 1.7059(4) 0.6721(3) 0.57841(17) 0.0217(15) Uani 0.496(4) 1 d PG B 3
H20A H 1.7787 0.6593 0.5485 0.026 Uiso 0.496(4) 1 calc PR B 3
H20B H 1.7017 0.6304 0.6128 0.026 Uiso 0.496(4) 1 calc PR B 3
C21A C 1.7653(4) 0.7923(3) 0.62750(16) 0.0222(17) Uani 0.496(4) 1 d PG B 3
H21A H 1.6922 0.8048 0.6573 0.027 Uiso 0.496(4) 1 calc PR B 3
H21B H 1.7684 0.8337 0.5928 0.027 Uiso 0.496(4) 1 calc PR B 3
C22A C 1.9321(4) 0.8325(4) 0.6849(2) 0.036(2) Uani 0.496(4) 1 d PG B 3
H22A H 1.9649 0.9079 0.7144 0.053 Uiso 0.496(4) 1 calc PR B 3
H22B H 2.0052 0.8216 0.6555 0.053 Uiso 0.496(4) 1 calc PR B 3
H22C H 1.929 0.7927 0.7199 0.053 Uiso 0.496(4) 1 calc PR B 3
C13B C 1.1828(2) 0.61761(15) 0.27230(11) 0.017(6) Uani 0.504(4) 1 d PG B 4
C14B C 1.13184(19) 0.5685(2) 0.32424(9) 0.042(4) Uani 0.504(4) 1 d PG B 4
H14B H 1.0271 0.5235 0.3123 0.051 Uiso 0.504(4) 1 calc PR B 4
C15B C 1.2374(2) 0.5866(2) 0.39410(10) 0.035(2) Uani 0.504(4) 1 d PG B 4
H15B H 1.2033 0.5537 0.4289 0.042 Uiso 0.504(4) 1 calc PR B 4
C16B C 1.3939(2) 0.65386(18) 0.41202(10) 0.033(3) Uani 0.504(4) 1 d PG B 4
C17B C 1.4449(2) 0.7030(2) 0.36007(13) 0.028(2) Uiso 0.504(4) 1 d PG B 4
H17B H 1.5496 0.748 0.3721 0.034 Uiso 0.504(4) 1 calc PR B 4
C18B C 1.3393(2) 0.6849(2) 0.29022(13) 0.026(3) Uani 0.504(4) 1 d PG B 4
H18B H 1.3734 0.7177 0.2555 0.031 Uiso 0.504(4) 1 calc PR B 4
O2B O 1.4825(2) 0.6688(2) 0.48413(11) 0.0305(14) Uani 0.504(4) 1 d PG B 4
C19B C 1.6424(2) 0.7461(2) 0.50891(12) 0.0266(16) Uani 0.504(4) 1 d PG B 4
H19C H 1.6442 0.8154 0.5067 0.032 Uiso 0.504(4) 1 calc PR B 4
H19D H 1.7034 0.7209 0.4758 0.032 Uiso 0.504(4) 1 calc PR B 4
C20B C 1.7082(3) 0.7552(2) 0.59328(12) 0.0295(19) Uani 0.504(4) 1 d PG B 4
H20C H 1.7064 0.6854 0.5943 0.035 Uiso 0.504(4) 1 calc PR B 4
H20D H 1.6429 0.7771 0.625 0.035 Uiso 0.504(4) 1 calc PR B 4
C21B C 1.8792(3) 0.8389(3) 0.62798(14) 0.0351(19) Uani 0.504(4) 1 d PG B 4
H21C H 1.9457 0.8129 0.5991 0.042 Uiso 0.504(4) 1 calc PR B 4
H21D H 1.8819 0.9062 0.6212 0.042 Uiso 0.504(4) 1 calc PR B 4
C22B C 1.9462(3) 0.8608(3) 0.71507(14) 0.038(2) Uani 0.504(4) 1 d PG B 4
H22D H 2.0519 0.913 0.7334 0.057 Uiso 0.504(4) 1 calc PR B 4
H22E H 1.9462 0.7949 0.7222 0.057 Uiso 0.504(4) 1 calc PR B 4
H22F H 1.8824 0.8881 0.7443 0.057 Uiso 0.504(4) 1 calc PR B 4
C23 C 0.47849(18) 0.30788(13) -0.08589(10) 0.0182(7) Uani 1 1 d G . .
C24 C 0.37000(18) 0.27194(14) -0.16552(10) 0.0191(7) Uani 1 1 d G . .
C25 C 0.3236(2) 0.34646(15) -0.19206(11) 0.0212(7) Uani 1 1 d G . .
H25 H 0.36 0.4181 -0.159 0.025 Uiso 1 1 calc R . .
C26 C 0.2247(3) 0.3153(3) -0.26644(18) 0.0220(7) Uani 1 1 d . . .
H26 H 0.195 0.3656 -0.283 0.026 Uiso 1 1 calc R . .
C27 C 0.1700(3) 0.2084(3) -0.31608(18) 0.0227(7) Uani 1 1 d . C .
C28 C 0.2163(3) 0.1333(3) -0.29112(19) 0.0252(7) Uani 1 1 d . . .
H28 H 0.1801 0.0618 -0.3243 0.03 Uiso 1 1 calc R . .
C29 C 0.3156(3) 0.1654(2) -0.21727(19) 0.0237(7) Uani 1 1 d . . .
H29 H 0.3471 0.1153 -0.2015 0.028 Uiso 1 1 calc R . .
O3 O 0.0688(2) 0.17533(18) -0.38969(12) 0.0279(5) Uani 1 1 d . . .
C30A C 0.0322(7) 0.2522(5) -0.4137(3) 0.0261(16) Uani 0.516(5) 1 d P C 5
H30A H 0.1243 0.3018 -0.4202 0.031 Uiso 0.516(5) 1 calc PR C 5
H30B H -0.0067 0.293 -0.3756 0.031 Uiso 0.516(5) 1 calc PR C 5
C31A C -0.0946(7) 0.1912(6) -0.4917(4) 0.0300(17) Uani 0.516(5) 1 d P C 5
H31A H -0.0542 0.1495 -0.5285 0.036 Uiso 0.516(5) 1 calc PR C 5
H31B H -0.1193 0.2427 -0.5128 0.036 Uiso 0.516(5) 1 calc PR C 5
C32A C -0.2509(4) 0.1124(3) -0.4837(2) 0.0425(10) Uani 0.516(5) 1 d P C 5
H32A H -0.2322 0.0509 -0.475 0.051 Uiso 0.516(5) 1 calc PR C 5
H32B H -0.2771 0.1499 -0.4383 0.051 Uiso 0.516(5) 1 calc PR C 5
C33A C -0.3912(5) 0.0717(4) -0.5569(3) 0.0697(15) Uani 0.516(5) 1 d P C 5
H33A H -0.3961 0.1314 -0.5724 0.105 Uiso 0.516(5) 1 calc PR C 5
H33B H -0.487 0.0391 -0.545 0.105 Uiso 0.516(5) 1 calc PR C 5
H33C H -0.3779 0.0194 -0.5988 0.105 Uiso 0.516(5) 1 calc PR C 5
C30B C -0.0213(8) 0.0640(6) -0.4391(4) 0.0346(19) Uani 0.484(5) 1 d P C 6
H30C H -0.0674 0.0243 -0.4078 0.042 Uiso 0.484(5) 1 calc PR C 6
H30D H 0.0485 0.0319 -0.4603 0.042 Uiso 0.484(5) 1 calc PR C 6
C31B C -0.1509(8) 0.0542(7) -0.5059(4) 0.040(2) Uani 0.484(5) 1 d P C 6
H31C H -0.1031 0.0799 -0.5431 0.048 Uiso 0.484(5) 1 calc PR C 6
H31D H -0.2163 -0.0216 -0.5326 0.048 Uiso 0.484(5) 1 calc PR C 6
C32B C -0.2509(4) 0.1124(3) -0.4837(2) 0.0425(10) Uani 0.484(5) 1 d P C 6
H32C H -0.1945 0.1895 -0.4683 0.051 Uiso 0.484(5) 1 calc PR C 6
H32D H -0.2868 0.0975 -0.4402 0.051 Uiso 0.484(5) 1 calc PR C 6
C33B C -0.3912(5) 0.0717(4) -0.5569(3) 0.0697(15) Uani 0.484(5) 1 d P C 6
H33D H -0.3529 0.0802 -0.6007 0.105 Uiso 0.484(5) 1 calc PR C 6
H33E H -0.4567 0.1128 -0.5473 0.105 Uiso 0.484(5) 1 calc PR C 6
H33F H -0.4514 -0.0032 -0.5683 0.105 Uiso 0.484(5) 1 calc PR C 6
C34 C 0.4653(3) 0.2488(2) -0.03501(18) 0.0173(6) Uani 1 1 d . . .
C35 C 0.3289(3) 0.1489(2) -0.04971(18) 0.0188(7) Uani 1 1 d . . .
C36 C 0.3506(3) 0.0604(2) -0.03390(18) 0.0207(7) Uani 1 1 d . . .
H36 H 0.4519 0.0656 -0.0125 0.025 Uiso 1 1 calc R . .
C37 C 0.2238(3) -0.0355(2) -0.04947(18) 0.0216(7) Uani 1 1 d . . .
H37 H 0.2405 -0.0938 -0.0394 0.026 Uiso 1 1 calc R . .
C38 C 0.0718(3) -0.0420(2) -0.08042(18) 0.0183(7) Uani 1 1 d . . .
C39 C 0.0473(3) 0.0464(2) -0.09417(18) 0.0205(7) Uani 1 1 d . . .
H39 H -0.0545 0.0421 -0.1134 0.025 Uiso 1 1 calc R . .
C40 C 0.1736(3) 0.1402(2) -0.07940(18) 0.0197(7) Uani 1 1 d . . .
H40 H 0.1559 0.1984 -0.0892 0.024 Uiso 1 1 calc R . .
C41 C -0.0415(3) -0.2281(2) -0.0908(2) 0.0256(7) Uani 1 1 d . . .
H41A H 0.0035 -0.2154 -0.0361 0.031 Uiso 1 1 calc R . .
H41B H 0.0282 -0.2479 -0.1203 0.031 Uiso 1 1 calc R . .
C42 C -0.2029(4) -0.3173(2) -0.12155(19) 0.0274(8) Uani 1 1 d . . .
H42A H -0.2715 -0.2948 -0.0925 0.033 Uiso 1 1 calc R . .
H42B H -0.1943 -0.3809 -0.1121 0.033 Uiso 1 1 calc R . .
C43 C -0.2782(4) -0.3474(3) -0.2090(2) 0.0362(9) Uani 1 1 d . . .
H43A H -0.208 -0.3671 -0.2383 0.043 Uiso 1 1 calc R . .
H43B H -0.2925 -0.2852 -0.2184 0.043 Uiso 1 1 calc R . .
C44 C -0.4374(4) -0.4415(3) -0.2383(2) 0.0468(11) Uani 1 1 d . . .
H44A H -0.4231 -0.5039 -0.2306 0.07 Uiso 1 1 calc R . .
H44B H -0.4817 -0.4575 -0.293 0.07 Uiso 1 1 calc R . .
H44C H -0.5072 -0.4221 -0.2096 0.07 Uiso 1 1 calc R . .

loop_
_atom_site_aniso_label
_atom_site_aniso_U_11
_atom_site_aniso_U_22
_atom_site_aniso_U_33
_atom_site_aniso_U_23
_atom_site_aniso_U_13
_atom_site_aniso_U_12
Ni1 0.01728(18) 0.0125(2) 0.0245(2) 0.00689(17) 0.00550(15) 0.00485(15)
S1 0.0174(3) 0.0137(4) 0.0189(4) 0.0051(3) 0.0031(3) 0.0048(3)
S2 0.0224(4) 0.0221(5) 0.0319(5) 0.0159(4) 0.0083(3) 0.0093(3)
S3 0.0186(3) 0.0131(4) 0.0279(4) 0.0089(3) 0.0050(3) 0.0034(3)
S4 0.0200(4) 0.0151(4) 0.0278(4) 0.0096(4) 0.0073(3) 0.0059(3)
O1 0.0276(11) 0.0170(12) 0.0284(13) 0.0052(10) 0.0048(10) 0.0044(9)
O4 0.0190(10) 0.0094(11) 0.0353(13) 0.0082(10) 0.0097(9) 0.0044(8)
C1 0.0148(13) 0.0194(17) 0.0213(16) 0.0079(14) 0.0084(12) 0.0100(12)
C2 0.0149(13) 0.0197(17) 0.0166(16) 0.0062(13) 0.0049(11) 0.0084(12)
C3 0.0211(14) 0.0170(17) 0.0149(15) 0.0023(13) 0.0042(12) 0.0097(12)
C4 0.0207(14) 0.0188(17) 0.0210(17) 0.0095(14) 0.0059(12) 0.0082(12)
C5 0.0147(13) 0.0157(16) 0.0208(17) 0.0048(14) -0.0013(12) 0.0063(12)
C6 0.0191(14) 0.0263(18) 0.0169(16) 0.0007(14) 0.0039(12) 0.0099(13)
C7 0.0160(14) 0.0268(18) 0.0171(16) 0.0054(14) 0.0068(12) 0.0053(12)
C8A 0.023(6) 0.022(5) 0.036(5) 0.016(4) 0.012(5) 0.005(4)
C9A 0.031(5) 0.021(4) 0.043(5) 0.014(4) 0.005(4) -0.004(4)
C10A 0.033(5) 0.030(6) 0.054(7) 0.014(5) 0.004(4) 0.001(4)
C11A 0.067(7) 0.039(6) 0.053(6) 0.013(4) 0.003(5) -0.007(5)
C8B 0.024(6) 0.018(5) 0.031(5) 0.004(4) 0.007(5) 0.007(5)
C9B 0.032(5) 0.034(5) 0.030(5) 0.019(4) 0.005(4) 0.004(4)
C10B 0.038(6) 0.033(8) 0.075(9) 0.027(6) -0.006(6) -0.004(5)
C11B 0.046(6) 0.055(7) 0.040(5) 0.009(5) 0.006(4) -0.015(5)
C12 0.0187(14) 0.0239(18) 0.0221(17) 0.0134(14) 0.0092(12) 0.0103(13)
C14A 0.024(4) 0.031(7) 0.025(7) 0.016(6) 0.010(4) 0.018(4)
C16A 0.025(4) 0.015(5) 0.029(6) -0.006(4) -0.004(4) 0.005(3)
C17A 0.031(4) 0.031(4) 0.010(3) 0.007(3) 0.003(3) 0.018(3)
O2A 0.022(3) 0.030(3) 0.025(3) 0.017(2) -0.004(2) 0.000(2)
C19A 0.040(4) 0.025(4) 0.027(4) 0.012(3) 0.003(3) 0.001(3)
C20A 0.033(3) 0.015(4) 0.016(3) 0.004(3) 0.003(3) 0.011(3)
C21A 0.022(4) 0.013(4) 0.026(4) 0.003(3) 0.004(3) 0.004(3)
C22A 0.034(4) 0.036(5) 0.029(5) 0.014(4) 0.003(3) 0.004(4)
C13B 0.022(7) 0.030(8) 0.007(6) 0.010(4) 0.006(3) 0.018(4)
C14B 0.039(5) 0.067(11) 0.030(8) 0.025(7) 0.011(5) 0.023(6)
C15B 0.045(4) 0.052(5) 0.017(4) 0.024(4) 0.011(3) 0.017(4)
C16B 0.050(5) 0.041(6) 0.014(5) 0.016(5) 0.000(4) 0.024(4)
C18B 0.031(5) 0.049(6) 0.011(4) 0.013(4) 0.011(3) 0.028(4)
O2B 0.024(3) 0.035(3) 0.023(3) 0.012(2) 0.001(2) -0.001(2)
C19B 0.022(3) 0.029(4) 0.028(4) 0.009(3) 0.006(3) 0.008(3)
C20B 0.019(4) 0.025(5) 0.027(4) -0.001(4) 0.002(3) -0.004(3)
C21B 0.030(4) 0.034(4) 0.033(4) 0.008(4) 0.002(3) 0.009(3)
C22B 0.030(4) 0.046(6) 0.028(5) 0.009(4) 0.007(3) 0.005(4)
C23 0.0165(14) 0.0128(16) 0.0288(18) 0.0107(14) 0.0060(12) 0.0075(12)
C24 0.0131(13) 0.0166(17) 0.0318(18) 0.0120(14) 0.0085(12) 0.0066(12)
C25 0.0196(14) 0.0136(16) 0.0334(19) 0.0093(14) 0.0112(13) 0.0073(12)
C26 0.0177(14) 0.0268(19) 0.0329(19) 0.0209(16) 0.0110(13) 0.0120(13)
C27 0.0159(14) 0.029(2) 0.0268(18) 0.0153(16) 0.0074(13) 0.0069(13)
C28 0.0189(15) 0.0187(18) 0.035(2) 0.0105(15) 0.0047(13) 0.0035(13)
C29 0.0206(15) 0.0173(17) 0.037(2) 0.0140(15) 0.0060(13) 0.0086(13)
O3 0.0270(12) 0.0263(13) 0.0255(13) 0.0067(11) 0.0044(9) 0.0072(10)
C30A 0.029(3) 0.033(4) 0.019(3) 0.011(3) 0.005(3) 0.016(3)
C31A 0.032(3) 0.044(5) 0.020(3) 0.016(3) 0.004(3) 0.020(3)
C32A 0.038(2) 0.050(3) 0.030(2) 0.0088(19) -0.0012(16) 0.0140(18)
C33A 0.048(3) 0.088(4) 0.051(3) 0.031(3) -0.019(2) 0.008(2)
C30B 0.037(4) 0.030(4) 0.027(4) 0.003(3) 0.005(3) 0.006(3)
C31B 0.038(4) 0.048(5) 0.021(4) 0.009(4) 0.001(3) 0.005(4)
C32B 0.038(2) 0.050(3) 0.030(2) 0.0088(19) -0.0012(16) 0.0140(18)
C33B 0.048(3) 0.088(4) 0.051(3) 0.031(3) -0.019(2) 0.008(2)
C34 0.0165(13) 0.0111(15) 0.0282(17) 0.0093(14) 0.0066(12) 0.0079(11)
C35 0.0163(14) 0.0171(17) 0.0251(17) 0.0089(14) 0.0056(12) 0.0077(12)
C36 0.0196(14) 0.0196(17) 0.0278(18) 0.0112(15) 0.0077(13) 0.0107(13)
C37 0.0243(15) 0.0143(16) 0.0329(19) 0.0121(15) 0.0113(13) 0.0109(13)
C38 0.0182(14) 0.0121(16) 0.0266(17) 0.0069(14) 0.0099(12) 0.0060(12)
C39 0.0146(13) 0.0161(17) 0.0317(18) 0.0087(14) 0.0067(12) 0.0066(12)
C40 0.0211(14) 0.0146(16) 0.0310(18) 0.0110(14) 0.0105(13) 0.0125(12)
C41 0.0286(16) 0.0141(17) 0.040(2) 0.0118(15) 0.0160(15) 0.0102(13)
C42 0.0337(17) 0.0114(17) 0.040(2) 0.0099(15) 0.0207(15) 0.0051(13)
C43 0.041(2) 0.022(2) 0.034(2) 0.0028(16) 0.0185(16) -0.0010(15)
C44 0.051(2) 0.024(2) 0.042(2) -0.0016(18) 0.0142(19) -0.0056(17)

loop_
_atom_type_symbol
_atom_type_description
_atom_type_scat_dispersion_real
_atom_type_scat_dispersion_imag
_atom_type_scat_source
C C 0.0033 0.0016 'International Tables Vol C Tables 4.2.6.8 and 6.1.1.4'
H H 0 0 'International Tables Vol C Tables 4.2.6.8 and 6.1.1.4'
Ni Ni 0.3393 1.1124 'International Tables Vol C Tables 4.2.6.8 and 6.1.1.4'
O O 0.0106 0.006 'International Tables Vol C Tables 4.2.6.8 and 6.1.1.4'
S S 0.1246 0.1234 'International Tables Vol C Tables 4.2.6.8 and 6.1.1.4'

loop_
_geom_angle_atom_site_label_1
_geom_angle_atom_site_label_2
_geom_angle_atom_site_label_3
_geom_angle
_geom_angle_site_symmetry_1
_geom_angle_site_symmetry_3
_geom_angle_publ_flag
S1 Ni1 S3 88.82(3) . . ?
S1 Ni1 S2 90.97(3) . . ?
S3 Ni1 S2 178.79(4) . . ?
S1 Ni1 S4 174.48(4) . . ?
S3 Ni1 S4 91.35(3) . . ?
S2 Ni1 S4 88.97(3) . . ?
C1 S1 Ni1 105.90(10) . . ?
C12 S2 Ni1 106.12(10) . . ?
C23 S3 Ni1 105.88(6) . . ?
C34 S4 Ni1 105.32(10) . . ?
C8B O1 C5 120.3(7) . . ?
C8B O1 C8A 20.0(6) . . ?
C5 O1 C8A 116.5(6) . . ?
C38 O4 C41 118.1(2) . . ?
C12 C1 C2 124.8(3) . . ?
C12 C1 S1 118.9(2) . . ?
C2 C1 S1 116.3(2) . . ?
C3 C2 C7 118.5(3) . . ?
C3 C2 C1 120.9(3) . . ?
C7 C2 C1 120.6(3) . . ?
C2 C3 C4 120.9(3) . . ?
C2 C3 H3 119.6 . . ?
C4 C3 H3 119.6 . . ?
C5 C4 C3 119.7(3) . . ?
C5 C4 H4 120.1 . . ?
C3 C4 H4 120.1 . . ?
O1 C5 C6 115.6(3) . . ?
O1 C5 C4 124.8(3) . . ?
C6 C5 C4 119.6(3) . . ?
C7 C6 C5 120.5(3) . . ?
C7 C6 H6 119.7 . . ?
C5 C6 H6 119.7 . . ?
C6 C7 C2 120.7(3) . . ?
C6 C7 H7 119.7 . . ?
C2 C7 H7 119.7 . . ?
C9A C8A O1 106.8(9) . . ?
C9A C8A H8A1 110.4 . . ?
O1 C8A H8A1 110.4 . . ?
C9A C8A H8A2 110.4 . . ?
O1 C8A H8A2 110.4 . . ?
H8A1 C8A H8A2 108.6 . . ?
C10A C9A C8A 113.4(8) . . ?
C10A C9A H9A1 108.9 . . ?
C8A C9A H9A1 108.9 . . ?
C10A C9A H9A2 108.9 . . ?
C8A C9A H9A2 108.9 . . ?
H9A1 C9A H9A2 107.7 . . ?
C9A C10A C11A 114.0(8) . . ?
C9A C10A H10A 108.7 . . ?
C11A C10A H10A 108.7 . . ?
C9A C10A H10B 108.7 . . ?
C11A C10A H10B 108.7 . . ?
H10A C10A H10B 107.6 . . ?
O1 C8B C9B 106.8(10) . . ?
O1 C8B H8B1 110.4 . . ?
C9B C8B H8B1 110.4 . . ?
O1 C8B H8B2 110.4 . . ?
C9B C8B H8B2 110.4 . . ?
H8B1 C8B H8B2 108.6 . . ?
C10B C9B C8B 116.4(9) . . ?
C10B C9B H9B1 108.2 . . ?
C8B C9B H9B1 108.2 . . ?
C10B C9B H9B2 108.2 . . ?
C8B C9B H9B2 108.2 . . ?
H9B1 C9B H9B2 107.3 . . ?
C9B C10B C11B 113.2(9) . . ?
C9B C10B H10C 108.9 . . ?
C11B C10B H10C 108.9 . . ?
C9B C10B H10D 108.9 . . ?
C11B C10B H10D 108.9 . . ?
H10C C10B H10D 107.8 . . ?
C10B C11B H11D 109.5 . . ?
C10B C11B H11E 109.5 . . ?
H11D C11B H11E 109.5 . . ?
C10B C11B H11F 109.5 . . ?
H11D C11B H11F 109.5 . . ?
H11E C11B H11F 109.5 . . ?
C1 C12 C13B 126.6(2) . . ?
C1 C12 C13A 125.6(3) . . ?
C13B C12 C13A 0.94(19) . . ?
C1 C12 S2 117.8(2) . . ?
C13B C12 S2 115.65(19) . . ?
C13A C12 S2 116.6(2) . . ?
C14A C13A C18A 120 . . ?
C14A C13A C12 121.9(2) . . ?
C18A C13A C12 118.0(2) . . ?
C15A C14A C13A 120 . . ?
C15A C14A H14A 120 . . ?
C13A C14A H14A 120 . . ?
C14A C15A C16A 120 . . ?
C14A C15A H15A 120 . . ?
C16A C15A H15A 120 . . ?
C17A C16A C15A 120 . . ?
C17A C16A O2A 114.6 . . ?
C15A C16A O2A 125.2 . . ?
C16A C17A C18A 120 . . ?
C16A C17A H17A 120 . . ?
C18A C17A H17A 120 . . ?
C17A C18A C13A 120 . . ?
C17A C18A H18A 120 . . ?
C13A C18A H18A 120 . . ?
C16A O2A C19A 118.7 . . ?
O2A C19A C20A 106.9 . . ?
O2A C19A H19A 110.3 . . ?
C20A C19A H19A 110.3 . . ?
O2A C19A H19B 110.3 . . ?
C20A C19A H19B 110.3 . . ?
H19A C19A H19B 108.6 . . ?
C19A C20A C21A 110.8 . . ?
C19A C20A H20A 109.5 . . ?
C21A C20A H20A 109.5 . . ?
C19A C20A H20B 109.5 . . ?
C21A C20A H20B 109.5 . . ?
H20A C20A H20B 108.1 . . ?
C20A C21A C22A 112 . . ?
C20A C21A H21A 109.2 . . ?
C22A C21A H21A 109.2 . . ?
C20A C21A H21B 109.2 . . ?
C22A C21A H21B 109.2 . . ?
H21A C21A H21B 107.9 . . ?
C21A C22A H22A 109.5 . . ?
C21A C22A H22B 109.5 . . ?
H22A C22A H22B 109.5 . . ?
C21A C22A H22C 109.5 . . ?
H22A C22A H22C 109.5 . . ?
H22B C22A H22C 109.5 . . ?
C14B C13B C18B 120 . . ?
C14B C13B C12 116.18(13) . . ?
C18B C13B C12 123.77(13) . . ?
C15B C14B C13B 120 . . ?
C15B C14B H14B 120 . . ?
C13B C14B H14B 120 . . ?
C14B C15B C16B 120 . . ?
C14B C15B H15B 120 . . ?
C16B C15B H15B 120 . . ?
O2B C16B C17B 126.1 . . ?
O2B C16B C15B 113.8 . . ?
C17B C16B C15B 120 . . ?
C18B C17B C16B 120 . . ?
C18B C17B H17B 120 . . ?
C16B C17B H17B 120 . . ?
C17B C18B C13B 120 . . ?
C17B C18B H18B 120 . . ?
C13B C18B H18B 120 . . ?
C16B O2B C19B 116.1 . . ?
O2B C19B C20B 105.2 . . ?
O2B C19B H19C 110.7 . . ?
C20B C19B H19C 110.7 . . ?
O2B C19B H19D 110.7 . . ?
C20B C19B H19D 110.7 . . ?
H19C C19B H19D 108.8 . . ?
C19B C20B C21B 110.5 . . ?
C19B C20B H20C 109.6 . . ?
C21B C20B H20C 109.6 . . ?
C19B C20B H20D 109.6 . . ?
C21B C20B H20D 109.6 . . ?
H20C C20B H20D 108.1 . . ?
C22B C21B C20B 113.1 . . ?
C22B C21B H21C 109 . . ?
C20B C21B H21C 109 . . ?
C22B C21B H21D 109 . . ?
C20B C21B H21D 109 . . ?
H21C C21B H21D 107.8 . . ?
C21B C22B H22D 109.5 . . ?
C21B C22B H22E 109.5 . . ?
H22D C22B H22E 109.5 . . ?
C21B C22B H22F 109.5 . . ?
H22D C22B H22F 109.5 . . ?
H22E C22B H22F 109.5 . . ?
C34 C23 C24 124.91(13) . . ?
C34 C23 S3 118.65(15) . . ?
C24 C23 S3 116.37(6) . . ?
C29 C24 C25 117.81(15) . . ?
C29 C24 C23 121.89(14) . . ?
C25 C24 C23 120.3 . . ?
C26 C25 C24 121.33(16) . . ?
C26 C25 H25 119.3 . . ?
C24 C25 H25 119.3 . . ?
C25 C26 C27 119.5(3) . . ?
C25 C26 H26 120.2 . . ?
C27 C26 H26 120.2 . . ?
O3 C27 C26 120.4(3) . . ?
O3 C27 C28 119.6(3) . . ?
C26 C27 C28 120.0(3) . . ?
C29 C28 C27 119.9(3) . . ?
C29 C28 H28 120.1 . . ?
C27 C28 H28 120.1 . . ?
C28 C29 C24 121.4(3) . . ?
C28 C29 H29 119.3 . . ?
C24 C29 H29 119.3 . . ?
C30A O3 C27 118.0(3) . . ?
C30A O3 C30B 116.4(4) . . ?
C27 O3 C30B 124.9(4) . . ?
O3 C30A C31A 106.1(5) . . ?
O3 C30A H30A 110.5 . . ?
C31A C30A H30A 110.5 . . ?
O3 C30A H30B 110.5 . . ?
C31A C30A H30B 110.5 . . ?
H30A C30A H30B 108.7 . . ?
C30A C31A C32A 112.5(5) . . ?
C30A C31A H31A 109.1 . . ?
C32A C31A H31A 109.1 . . ?
C30A C31A H31B 109.1 . . ?
C32A C31A H31B 109.1 . . ?
H31A C31A H31B 107.8 . . ?
C33A C32A C31A 112.4(4) . . ?
C33A C32A H32A 109.1 . . ?
C31A C32A H32A 109.1 . . ?
C33A C32A H32B 109.1 . . ?
C31A C32A H32B 109.1 . . ?
H32A C32A H32B 107.8 . . ?
O3 C30B C31B 111.9(6) . . ?
O3 C30B H30C 109.2 . . ?
C31B C30B H30C 109.2 . . ?
O3 C30B H30D 109.2 . . ?
C31B C30B H30D 109.2 . . ?
H30C C30B H30D 107.9 . . ?
C30B C31B H31C 108.4 . . ?
C30B C31B H31D 108.4 . . ?
H31C C31B H31D 107.5 . . ?
C23 C34 C35 123.9(2) . . ?
C23 C34 S4 118.68(18) . . ?
C35 C34 S4 117.4(2) . . ?
C36 C35 C40 117.9(2) . . ?
C36 C35 C34 121.0(2) . . ?
C40 C35 C34 121.1(3) . . ?
C37 C36 C35 121.8(3) . . ?
C37 C36 H36 119.1 . . ?
C35 C36 H36 119.1 . . ?
C38 C37 C36 118.8(3) . . ?
C38 C37 H37 120.6 . . ?
C36 C37 H37 120.6 . . ?
O4 C38 C39 115.7(2) . . ?
O4 C38 C37 124.0(3) . . ?
C39 C38 C37 120.3(2) . . ?
C40 C39 C38 120.4(3) . . ?
C40 C39 H39 119.8 . . ?
C38 C39 H39 119.8 . . ?
C39 C40 C35 120.8(3) . . ?
C39 C40 H40 119.6 . . ?
C35 C40 H40 119.6 . . ?
O4 C41 C42 107.4(2) . . ?
O4 C41 H41A 110.2 . . ?
C42 C41 H41A 110.2 . . ?
O4 C41 H41B 110.2 . . ?
C42 C41 H41B 110.2 . . ?
H41A C41 H41B 108.5 . . ?
C41 C42 C43 113.6(3) . . ?
C41 C42 H42A 108.8 . . ?
C43 C42 H42A 108.8 . . ?
C41 C42 H42B 108.8 . . ?
C43 C42 H42B 108.8 . . ?
H42A C42 H42B 107.7 . . ?
C42 C43 C44 111.8(3) . . ?
C42 C43 H43A 109.3 . . ?
C44 C43 H43A 109.3 . . ?
C42 C43 H43B 109.3 . . ?
C44 C43 H43B 109.3 . . ?
H43A C43 H43B 107.9 . . ?
C43 C44 H44A 109.5 . . ?
C43 C44 H44B 109.5 . . ?
H44A C44 H44B 109.5 . . ?
C43 C44 H44C 109.5 . . ?
H44A C44 H44C 109.5 . . ?
H44B C44 H44C 109.5 . . ?

loop_
_geom_bond_atom_site_label_1
_geom_bond_atom_site_label_2
_geom_bond_distance
_geom_bond_site_symmetry_2
_geom_bond_publ_flag
Ni1 S1 2.1334(9) . ?
Ni1 S3 2.1339(9) . ?
Ni1 S2 2.1368(10) . ?
Ni1 S4 2.1428(9) . ?
S1 C1 1.715(3) . ?
S2 C12 1.725(3) . ?
S3 C23 1.7168(16) . ?
S4 C34 1.726(3) . ?
O1 C8B 1.341(15) . ?
O1 C5 1.370(3) . ?
O1 C8A 1.536(13) . ?
O4 C38 1.368(3) . ?
O4 C41 1.444(4) . ?
C1 C12 1.408(4) . ?
C1 C2 1.486(4) . ?
C2 C3 1.394(4) . ?
C2 C7 1.407(4) . ?
C3 C4 1.400(4) . ?
C3 H3 0.93 . ?
C4 C5 1.397(4) . ?
C4 H4 0.93 . ?
C5 C6 1.393(4) . ?
C6 C7 1.383(4) . ?
C6 H6 0.93 . ?
C7 H7 0.93 . ?
C8A C9A 1.527(17) . ?
C8A H8A1 0.97 . ?
C8A H8A2 0.97 . ?
C9A C10A 1.514(13) . ?
C9A H9A1 0.97 . ?
C9A H9A2 0.97 . ?
C10A C11A 1.547(13) . ?
C10A H10A 0.97 . ?
C10A H10B 0.97 . ?
C11A H11A 0.96 . ?
C11A H11B 0.96 . ?
C11A H11C 0.96 . ?
C8B C9B 1.506(17) . ?
C8B H8B1 0.97 . ?
C8B H8B2 0.97 . ?
C9B C10B 1.499(13) . ?
C9B H9B1 0.97 . ?
C9B H9B2 0.97 . ?
C10B C11B 1.544(16) . ?
C10B H10C 0.97 . ?
C10B H10D 0.97 . ?
C11B H11D 0.96 . ?
C11B H11E 0.96 . ?
C11B H11F 0.96 . ?
C12 C13B 1.498(3) . ?
C12 C13A 1.536(4) . ?
C13A C14A 1.39 . ?
C13A C18A 1.39 . ?
C14A C15A 1.39 . ?
C14A H14A 0.93 . ?
C15A C16A 1.39 . ?
C15A H15A 0.93 . ?
C16A C17A 1.39 . ?
C16A O2A 1.4238 . ?
C17A C18A 1.39 . ?
C17A H17A 0.93 . ?
C18A H18A 0.93 . ?
O2A C19A 1.435 . ?
C19A C20A 1.519 . ?
C19A H19A 0.97 . ?
C19A H19B 0.97 . ?
C20A C21A 1.5314 . ?
C20A H20A 0.97 . ?
C20A H20B 0.97 . ?
C21A C22A 1.5568 . ?
C21A H21A 0.97 . ?
C21A H21B 0.97 . ?
C22A H22A 0.96 . ?
C22A H22B 0.96 . ?
C22A H22C 0.96 . ?
C13B C14B 1.39 . ?
C13B C18B 1.39 . ?
C14B C15B 1.39 . ?
C14B H14B 0.93 . ?
C15B C16B 1.39 . ?
C15B H15B 0.93 . ?
C16B O2B 1.3666 . ?
C16B C17B 1.39 . ?
C17B C18B 1.39 . ?
C17B H17B 0.93 . ?
C18B H18B 0.93 . ?
O2B C19B 1.4459 . ?
C19B C20B 1.5304 . ?
C19B H19C 0.97 . ?
C19B H19D 0.97 . ?
C20B C21B 1.5489 . ?
C20B H20C 0.97 . ?
C20B H20D 0.97 . ?
C21B C22B 1.5317 . ?
C21B H21C 0.97 . ?
C21B H21D 0.97 . ?
C22B H22D 0.96 . ?
C22B H22E 0.96 . ?
C22B H22F 0.96 . ?
C23 C34 1.406(3) . ?
C23 C24 1.488 . ?
C24 C29 1.399(4) . ?
C24 C25 1.4072 . ?
C25 C26 1.386(3) . ?
C25 H25 0.93 . ?
C26 C27 1.391(4) . ?
C26 H26 0.93 . ?
C27 O3 1.379(3) . ?
C27 C28 1.399(4) . ?
C28 C29 1.377(4) . ?
C28 H28 0.93 . ?
C29 H29 0.93 . ?
O3 C30A 1.374(6) . ?
O3 C30B 1.447(7) . ?
C30A C31A 1.524(8) . ?
C30A H30A 0.97 . ?
C30A H30B 0.97 . ?
C31A C32A 1.588(7) . ?
C31A H31A 0.97 . ?
C31A H31B 0.97 . ?
C32A C33A 1.542(5) . ?
C32A H32A 0.97 . ?
C32A H32B 0.97 . ?
C33A H33A 0.96 . ?
C33A H33B 0.96 . ?
C33A H33C 0.96 . ?
C30B C31B 1.515(9) . ?
C30B H30C 0.97 . ?
C30B H30D 0.97 . ?
C31B H31C 0.97 . ?
C31B H31D 0.97 . ?
C34 C35 1.485(4) . ?
C35 C36 1.402(4) . ?
C35 C40 1.410(4) . ?
C36 C37 1.399(4) . ?
C36 H36 0.93 . ?
C37 C38 1.396(4) . ?
C37 H37 0.93 . ?
C38 C39 1.396(4) . ?
C39 C40 1.382(4) . ?
C39 H39 0.93 . ?
C40 H40 0.93 . ?
C41 C42 1.514(4) . ?
C41 H41A 0.97 . ?
C41 H41B 0.97 . ?
C42 C43 1.531(5) . ?
C42 H42A 0.97 . ?
C42 H42B 0.97 . ?
C43 C44 1.531(4) . ?
C43 H43A 0.97 . ?
C43 H43B 0.97 . ?
C44 H44A 0.96 . ?
C44 H44B 0.96 . ?
C44 H44C 0.96 . ?
